data_7100951
loop_
_publ_author_name
'Xuan Jiang.'
J.C.Bollinger
'Mu-Hyun Baik.'
'Dongwhan Lee.'

_journal_name_full 'Chemical Communications'
_journal_paper_doi 10.1039/b412152j
_journal_year 2005
_chemical_formula_moiety '2(C76 H64 Cu4 N4), C H2 Cl2, C5 H12'
_chemical_formula_sum 'C158 H142 Cl2 Cu8 N8'
_chemical_formula_weight 2732.20
_space_group_IT_number 2
_symmetry_cell_setting triclinic
_symmetry_space_group_name_Hall '-P 1'
_symmetry_space_group_name_H-M 'P -1'
_cell_angle_alpha 83.271(12)
_cell_angle_beta 74.874(14)
_cell_angle_gamma 74.361(12)
_cell_formula_units_Z 1
_cell_length_a 13.666(3)
_cell_length_b 14.295(2)
_cell_length_c 19.401(5)
_cell_measurement_temperature 112(2)
_cell_volume 3518.8(14)
_diffrn_ambient_temperature 112(2)
_exptl_crystal_density_diffrn 1.289
_cod_database_code 7100951

loop_
_symmetry_equiv_pos_as_xyz
'x, y, z'
'-x, -y, -z'

loop_
_atom_site_label
_atom_site_type_symbol
_atom_site_fract_x
_atom_site_fract_y
_atom_site_fract_z
_atom_site_U_iso_or_equiv
_atom_site_adp_type
_atom_site_occupancy
_atom_site_symmetry_multiplicity
_atom_site_calc_flag
_atom_site_refinement_flags
_atom_site_disorder_assembly
_atom_site_disorder_group
Cu1 Cu 0.77998(2) 0.698919(19) 0.360449(14) 0.01936(7) Uani 1 1 d . . .
Cu2 Cu 0.64724(2) 0.860877(19) 0.336514(14) 0.01843(7) Uani 1 1 d . . .
Cu3 Cu 0.70848(2) 0.93894(2) 0.207910(15) 0.01938(7) Uani 1 1 d . . .
Cu4 Cu 0.84900(2) 0.792413(19) 0.239396(16) 0.02220(7) Uani 1 1 d . . .
N5 N 0.75257(15) 0.76618(13) 0.44326(10) 0.0197(4) Uani 1 1 d . . .
C6 C 0.75383(19) 0.69856(16) 0.50396(12) 0.0215(4) Uani 1 1 d . . .
C7 C 0.8443(2) 0.62571(18) 0.50610(14) 0.0286(5) Uani 1 1 d . . .
H7A H 0.9060 0.6242 0.4692 0.034 Uiso 1 1 calc R . .
C8 C 0.8449(2) 0.55566(19) 0.56137(16) 0.0367(6) Uani 1 1 d . . .
H8A H 0.9074 0.5069 0.5628 0.044 Uiso 1 1 calc R . .
C9 C 0.7552(3) 0.5560(2) 0.61481(17) 0.0483(8) Uani 1 1 d . . .
H9A H 0.7556 0.5073 0.6526 0.058 Uiso 1 1 calc R . .
C10 C 0.6653(3) 0.6277(2) 0.61278(19) 0.0533(9) Uani 1 1 d . . .
H10A H 0.6036 0.6285 0.6496 0.064 Uiso 1 1 calc R . .
C11 C 0.6639(2) 0.6988(2) 0.55742(15) 0.0355(6) Uani 1 1 d . . .
H11A H 0.6014 0.7476 0.5562 0.043 Uiso 1 1 calc R . .
C12 C 0.72599(16) 0.86179(15) 0.45158(11) 0.0171(4) Uani 1 1 d . . .
C13 C 0.73227(17) 0.89720(15) 0.51936(11) 0.0173(4) Uani 1 1 d . . .
C14 C 0.64650(18) 0.96061(17) 0.56020(12) 0.0222(5) Uani 1 1 d . . .
H14A H 0.5833 0.9827 0.5447 0.027 Uiso 1 1 calc R . .
C15 C 0.65304(19) 0.99177(18) 0.62367(13) 0.0265(5) Uani 1 1 d . . .
H15A H 0.5941 1.0347 0.6516 0.032 Uiso 1 1 calc R . .
C16 C 0.7452(2) 0.96040(18) 0.64645(13) 0.0272(5) Uani 1 1 d . . .
H16A H 0.7496 0.9820 0.6898 0.033 Uiso 1 1 calc R . .
C17 C 0.83189(19) 0.89673(18) 0.60539(13) 0.0261(5) Uani 1 1 d . . .
H17A H 0.8952 0.8752 0.6208 0.031 Uiso 1 1 calc R . .
C18 C 0.82513(17) 0.86519(16) 0.54245(12) 0.0209(4) Uani 1 1 d . . .
H18A H 0.8838 0.8216 0.5148 0.025 Uiso 1 1 calc R . .
N19 N 0.69343(15) 0.92135(13) 0.39942(10) 0.0192(4) Uani 1 1 d . . .
C20 C 0.68935(18) 1.02206(16) 0.39275(12) 0.0204(4) Uani 1 1 d . . .
C21 C 0.7570(2) 1.06372(18) 0.41484(13) 0.0270(5) Uani 1 1 d . . .
H21A H 0.8086 1.0237 0.4374 0.032 Uiso 1 1 calc R . .
C22 C 0.7494(2) 1.16293(19) 0.40413(15) 0.0364(6) Uani 1 1 d . . .
H22A H 0.7952 1.1902 0.4202 0.044 Uiso 1 1 calc R . .
C23 C 0.6757(3) 1.2226(2) 0.37025(15) 0.0408(7) Uani 1 1 d . . .
H23A H 0.6703 1.2905 0.3635 0.049 Uiso 1 1 calc R . .
C24 C 0.6104(2) 1.18184(19) 0.34651(15) 0.0370(6) Uani 1 1 d . . .
H24A H 0.5605 1.2219 0.3225 0.044 Uiso 1 1 calc R . .
C25 C 0.61709(19) 1.08258(18) 0.35751(13) 0.0271(5) Uani 1 1 d . . .
H25A H 0.5717 1.0556 0.3407 0.033 Uiso 1 1 calc R . .
N26 N 0.56550(15) 0.80489(14) 0.29647(10) 0.0193(4) Uani 1 1 d . . .
C27 C 0.53354(17) 0.72209(17) 0.33358(12) 0.0214(4) Uani 1 1 d . . .
C28 C 0.54223(19) 0.63852(17) 0.29974(13) 0.0255(5) Uani 1 1 d . . .
H28A H 0.5706 0.6352 0.2496 0.031 Uiso 1 1 calc R . .
C29 C 0.5097(2) 0.56019(19) 0.33876(15) 0.0334(6) Uani 1 1 d . . .
H29A H 0.5144 0.5042 0.3149 0.040 Uiso 1 1 calc R . .
C30 C 0.4704(2) 0.5626(2) 0.41214(15) 0.0371(6) Uani 1 1 d . . .
H30A H 0.4476 0.5089 0.4386 0.045 Uiso 1 1 calc R . .
C31 C 0.4646(2) 0.6436(2) 0.44621(15) 0.0378(6) Uani 1 1 d . . .
H31A H 0.4388 0.6454 0.4966 0.045 Uiso 1 1 calc R . .
C32 C 0.4964(2) 0.72309(19) 0.40753(13) 0.0289(5) Uani 1 1 d . . .
H32A H 0.4926 0.7784 0.4318 0.035 Uiso 1 1 calc R . .
C33 C 0.53895(17) 0.84368(16) 0.23627(11) 0.0176(4) Uani 1 1 d . . .
C34 C 0.45480(17) 0.81756(15) 0.21170(11) 0.0180(4) Uani 1 1 d . . .
C35 C 0.35845(18) 0.81704(17) 0.25803(12) 0.0218(4) Uani 1 1 d . . .
H35A H 0.3452 0.8330 0.3063 0.026 Uiso 1 1 calc R . .
C36 C 0.28137(19) 0.79319(19) 0.23396(13) 0.0280(5) Uani 1 1 d . . .
H36A H 0.2151 0.7943 0.2656 0.034 Uiso 1 1 calc R . .
C37 C 0.3008(2) 0.7679(2) 0.16422(14) 0.0309(6) Uani 1 1 d . . .
H37A H 0.2484 0.7505 0.1482 0.037 Uiso 1 1 calc R . .
C38 C 0.3970(2) 0.76795(19) 0.11751(13) 0.0274(5) Uani 1 1 d . . .
H38A H 0.4102 0.7508 0.0695 0.033 Uiso 1 1 calc R . .
C39 C 0.47415(18) 0.79318(17) 0.14100(12) 0.0223(5) Uani 1 1 d . . .
H39A H 0.5398 0.7938 0.1089 0.027 Uiso 1 1 calc R . .
N40 N 0.58794(14) 0.90840(14) 0.19834(10) 0.0194(4) Uani 1 1 d . . .
C41 C 0.54568(17) 0.97633(16) 0.14683(12) 0.0199(4) Uani 1 1 d . . .
C42 C 0.4496(2) 1.0430(2) 0.16704(16) 0.0385(7) Uani 1 1 d . . .
H42A H 0.4068 1.0385 0.2139 0.046 Uiso 1 1 calc R . .
C43 C 0.4164(2) 1.1162(2) 0.11824(18) 0.0474(8) Uani 1 1 d . . .
H43A H 0.3508 1.1619 0.1320 0.057 Uiso 1 1 calc R . .
C44 C 0.4781(2) 1.1230(2) 0.04992(15) 0.0353(6) Uani 1 1 d . . .
H44A H 0.4549 1.1731 0.0168 0.042 Uiso 1 1 calc R . .
C45 C 0.5737(2) 1.0567(2) 0.02983(14) 0.0314(6) Uani 1 1 d . . .
H45A H 0.6162 1.0613 -0.0171 0.038 Uiso 1 1 calc R . .
C46 C 0.6075(2) 0.98361(18) 0.07803(13) 0.0260(5) Uani 1 1 d . . .
H46A H 0.6733 0.9382 0.0640 0.031 Uiso 1 1 calc R . .
N47 N 0.82078(14) 0.99700(13) 0.19356(10) 0.0199(4) Uani 1 1 d . . .
C48 C 0.81418(19) 1.07130(16) 0.13765(13) 0.0227(5) Uani 1 1 d . . .
C49 C 0.8924(2) 1.0700(2) 0.07533(14) 0.0316(6) Uani 1 1 d . . .
H49A H 0.9576 1.0230 0.0711 0.038 Uiso 1 1 calc R . .
C50 C 0.8755(3) 1.1372(2) 0.01903(16) 0.0451(8) Uani 1 1 d . . .
H50A H 0.9293 1.1359 -0.0235 0.054 Uiso 1 1 calc R . .
C51 C 0.7816(3) 1.2056(2) 0.02447(17) 0.0467(8) Uani 1 1 d . . .
H51A H 0.7705 1.2512 -0.0142 0.056 Uiso 1 1 calc R . .
C52 C 0.7042(3) 1.2075(2) 0.08579(18) 0.0417(7) Uani 1 1 d . . .
H52A H 0.6392 1.2546 0.0894 0.050 Uiso 1 1 calc R . .
C53 C 0.7196(2) 1.14147(18) 0.14278(15) 0.0307(5) Uani 1 1 d . . .
H53A H 0.6656 1.1441 0.1854 0.037 Uiso 1 1 calc R . .
C54 C 0.90188(17) 0.96879(16) 0.22309(12) 0.0189(4) Uani 1 1 d . . .
C55 C 0.97764(17) 1.03048(16) 0.21373(12) 0.0203(4) Uani 1 1 d . . .
C56 C 1.08410(19) 0.99152(19) 0.18624(13) 0.0266(5) Uani 1 1 d . . .
H56A H 1.1083 0.9266 0.1713 0.032 Uiso 1 1 calc R . .
C57 C 1.1546(2) 1.0472(2) 0.18065(14) 0.0345(6) Uani 1 1 d . . .
H57A H 1.2272 1.0210 0.1613 0.041 Uiso 1 1 calc R . .
C58 C 1.1189(2) 1.1413(2) 0.20339(14) 0.0359(6) Uani 1 1 d . . .
H58A H 1.1675 1.1787 0.2013 0.043 Uiso 1 1 calc R . .
C59 C 1.0127(2) 1.1814(2) 0.22922(14) 0.0331(6) Uani 1 1 d . . .
H59A H 0.9888 1.2466 0.2436 0.040 Uiso 1 1 calc R . .
C60 C 0.9412(2) 1.12612(17) 0.23408(12) 0.0238(5) Uani 1 1 d . . .
H60A H 0.8683 1.1535 0.2511 0.029 Uiso 1 1 calc R . .
N61 N 0.91461(15) 0.88317(14) 0.26057(11) 0.0220(4) Uani 1 1 d . . .
C62 C 0.97998(18) 0.85480(18) 0.30989(14) 0.0266(5) Uani 1 1 d . . .
C63 C 1.0023(2) 0.9182(2) 0.34956(13) 0.0302(5) Uani 1 1 d . . .
H63A H 0.9740 0.9863 0.3437 0.036 Uiso 1 1 calc R . .
C64 C 1.0653(2) 0.8838(2) 0.39740(15) 0.0403(7) Uani 1 1 d . . .
H64A H 1.0807 0.9288 0.4228 0.048 Uiso 1 1 calc R . .
C65 C 1.1056(2) 0.7863(3) 0.40871(17) 0.0454(8) Uani 1 1 d . . .
H65A H 1.1493 0.7634 0.4412 0.054 Uiso 1 1 calc R . .
C66 C 1.0815(2) 0.7222(2) 0.37201(18) 0.0485(9) Uani 1 1 d . . .
H66A H 1.1075 0.6543 0.3803 0.058 Uiso 1 1 calc R . .
C67 C 1.0193(2) 0.7549(2) 0.32265(17) 0.0371(7) Uani 1 1 d . . .
H67A H 1.0038 0.7093 0.2978 0.044 Uiso 1 1 calc R . .
N68 N 0.82770(16) 0.69257(14) 0.19381(10) 0.0220(4) Uani 1 1 d . . .
C69 C 0.81618(19) 0.71160(17) 0.12235(12) 0.0244(5) Uani 1 1 d . . .
C70 C 0.7481(2) 0.67608(18) 0.09600(13) 0.0284(5) Uani 1 1 d . . .
H70A H 0.7070 0.6364 0.1262 0.034 Uiso 1 1 calc R . .
C71 C 0.7403(2) 0.6985(2) 0.02590(14) 0.0346(6) Uani 1 1 d . . .
H71A H 0.6950 0.6728 0.0080 0.042 Uiso 1 1 calc R . .
C72 C 0.7978(2) 0.7580(2) -0.01839(14) 0.0402(7) Uani 1 1 d . . .
H72A H 0.7920 0.7730 -0.0664 0.048 Uiso 1 1 calc R . .
C73 C 0.8636(2) 0.7956(2) 0.00734(14) 0.0369(6) Uani 1 1 d . . .
H73A H 0.9027 0.8369 -0.0228 0.044 Uiso 1 1 calc R . .
C74 C 0.8726(2) 0.77291(18) 0.07715(14) 0.0310(6) Uani 1 1 d . . .
H74A H 0.9176 0.7993 0.0947 0.037 Uiso 1 1 calc R . .
C75 C 0.83224(17) 0.60487(15) 0.22704(12) 0.0197(4) Uani 1 1 d . . .
C76 C 0.8522(2) 0.51631(16) 0.18691(12) 0.0234(5) Uani 1 1 d . . .
C77 C 0.9341(2) 0.49759(19) 0.12583(14) 0.0336(6) Uani 1 1 d . . .
H77A H 0.9773 0.5417 0.1095 0.040 Uiso 1 1 calc R . .
C78 C 0.9524(3) 0.4147(2) 0.08885(16) 0.0468(8) Uani 1 1 d . . .
H78A H 1.0087 0.4021 0.0476 0.056 Uiso 1 1 calc R . .
C79 C 0.8898(3) 0.3505(2) 0.11145(19) 0.0517(9) Uani 1 1 d . . .
H79A H 0.9028 0.2939 0.0859 0.062 Uiso 1 1 calc R . .
C80 C 0.8078(3) 0.3689(2) 0.17145(19) 0.0458(8) Uani 1 1 d . . .
H80A H 0.7640 0.3251 0.1865 0.055 Uiso 1 1 calc R . .
C81 C 0.7887(2) 0.45079(17) 0.21014(15) 0.0293(5) Uani 1 1 d . . .
H81A H 0.7332 0.4622 0.2519 0.035 Uiso 1 1 calc R . .
N82 N 0.82102(15) 0.59759(13) 0.29739(10) 0.0196(4) Uani 1 1 d . . .
C83 C 0.85513(18) 0.50665(15) 0.33370(12) 0.0202(4) Uani 1 1 d . . .
C84 C 0.95899(19) 0.45232(17) 0.31477(13) 0.0241(5) Uani 1 1 d . . .
H84A H 1.0066 0.4729 0.2746 0.029 Uiso 1 1 calc R . .
C85 C 0.9925(2) 0.36807(18) 0.35483(14) 0.0292(5) Uani 1 1 d . . .
H85A H 1.0631 0.3310 0.3417 0.035 Uiso 1 1 calc R . .
C86 C 0.9243(2) 0.33787(18) 0.41346(14) 0.0314(6) Uani 1 1 d . . .
H86A H 0.9476 0.2802 0.4406 0.038 Uiso 1 1 calc R . .
C87 C 0.8219(2) 0.39199(18) 0.43255(14) 0.0306(5) Uani 1 1 d . . .
H87A H 0.7747 0.3714 0.4730 0.037 Uiso 1 1 calc R . .
C88 C 0.7873(2) 0.47638(17) 0.39298(13) 0.0252(5) Uani 1 1 d . . .
H88A H 0.7168 0.5133 0.4067 0.030 Uiso 1 1 calc R . .
Cl01 Cl 0.8666(3) 0.4011(4) 0.8520(3) 0.1330(19) Uani 0.50 1 d PU . .
C102 C 0.7557(6) 0.6370(6) 0.8028(4) 0.078(2) Uani 0.90 1 d PU . .
C103 C 0.4621(10) 0.4741(8) 0.8639(7) 0.130(4) Uani 0.75 1 d PU . .
C104 C 0.4307(8) 0.4977(6) 0.9259(6) 0.121(3) Uani 0.75 1 d PU . .
C105 C 0.7986(9) 0.4575(8) 0.9416(8) 0.145(4) Uani 0.65 1 d PU . .
C106 C 0.6817(7) 0.4660(7) 0.9643(10) 0.173(6) Uani 0.60 1 d PU . .
C107 C 0.8286(14) 0.4305(13) 0.8160(8) 0.157(7) Uani 0.60 1 d PU . .
C108 C 0.7910(10) 0.5390(14) 0.8715(8) 0.121(5) Uani 0.50 1 d PU . .
C109 C 0.5290(17) 0.4990(13) 0.9471(11) 0.146(6) Uani 0.40 1 d PU . .
C110 C 0.7728(12) 0.6041(10) 0.8376(8) 0.107(5) Uani 0.60 1 d PU . .
C111 C 0.6028(16) 0.4389(9) 0.9876(9) 0.135(6) Uani 0.45 1 d PU . .
C112 C 0.601(6) 0.499(4) 0.825(3) 0.182(16) Uani 0.15 1 d PU . .
C113 C 0.7473(18) 0.6874(16) 0.7698(13) 0.120(9) Uani 0.30 1 d PU . .
C114 C 0.483(3) 0.534(2) 0.8498(15) 0.162(8) Uani 0.40 1 d PU . .
C115 C 0.565(2) 0.5918(15) 0.8153(8) 0.253(9) Uani 0.70 1 d PU . .
C116 C 0.5313(9) 0.6577(10) 0.7957(4) 0.219(8) Uani 0.85 1 d PU . .

loop_
_atom_site_aniso_label
_atom_site_aniso_U_11
_atom_site_aniso_U_22
_atom_site_aniso_U_33
_atom_site_aniso_U_23
_atom_site_aniso_U_13
_atom_site_aniso_U_12
Cu1 0.02443(15) 0.01489(13) 0.01840(13) -0.00399(10) -0.00499(11) -0.00311(10)
Cu2 0.02021(14) 0.01877(13) 0.01812(13) -0.00182(10) -0.00764(10) -0.00456(10)
Cu3 0.01690(13) 0.02074(14) 0.02281(14) 0.00149(11) -0.00659(11) -0.00787(10)
Cu4 0.02389(15) 0.01484(13) 0.02669(15) -0.00016(11) -0.00365(12) -0.00554(11)
N5 0.0229(9) 0.0181(9) 0.0185(9) -0.0032(7) -0.0060(7) -0.0039(7)
C6 0.0286(12) 0.0166(10) 0.0216(11) -0.0027(8) -0.0080(9) -0.0069(9)
C7 0.0290(13) 0.0235(12) 0.0291(13) -0.0006(10) -0.0054(10) -0.0012(10)
C8 0.0399(16) 0.0247(13) 0.0402(16) 0.0055(11) -0.0128(13) 0.0008(11)
C9 0.059(2) 0.0309(15) 0.0418(17) 0.0148(13) -0.0048(15) -0.0039(14)
C10 0.0474(19) 0.0434(18) 0.0495(19) 0.0168(15) 0.0102(15) -0.0079(15)
C11 0.0306(14) 0.0284(13) 0.0380(15) 0.0040(11) -0.0001(12) -0.0019(11)
C12 0.0158(10) 0.0186(10) 0.0171(10) -0.0036(8) -0.0032(8) -0.0044(8)
C13 0.0192(10) 0.0161(9) 0.0172(10) -0.0026(8) -0.0042(8) -0.0047(8)
C14 0.0208(11) 0.0232(11) 0.0221(11) -0.0052(9) -0.0061(9) -0.0023(9)
C15 0.0261(12) 0.0278(12) 0.0230(12) -0.0092(10) -0.0030(9) -0.0017(10)
C16 0.0324(13) 0.0313(13) 0.0189(11) -0.0062(9) -0.0087(10) -0.0049(10)
C17 0.0262(12) 0.0290(12) 0.0259(12) -0.0046(10) -0.0121(10) -0.0044(10)
C18 0.0192(10) 0.0205(10) 0.0222(11) -0.0050(9) -0.0046(9) -0.0027(8)
N19 0.0219(9) 0.0173(9) 0.0187(9) -0.0038(7) -0.0059(7) -0.0035(7)
C20 0.0231(11) 0.0177(10) 0.0171(10) -0.0042(8) 0.0007(8) -0.0035(8)
C21 0.0330(13) 0.0240(12) 0.0251(12) -0.0026(9) -0.0044(10) -0.0107(10)
C22 0.0508(17) 0.0275(13) 0.0328(14) -0.0069(11) -0.0009(12) -0.0194(12)
C23 0.0579(19) 0.0199(12) 0.0325(15) -0.0018(11) 0.0084(13) -0.0078(12)
C24 0.0413(16) 0.0236(13) 0.0322(14) 0.0017(11) -0.0001(12) 0.0052(11)
C25 0.0251(12) 0.0264(12) 0.0257(12) -0.0020(10) -0.0031(10) -0.0020(10)
N26 0.0199(9) 0.0211(9) 0.0184(9) -0.0003(7) -0.0053(7) -0.0072(7)
C27 0.0186(10) 0.0242(11) 0.0226(11) 0.0025(9) -0.0069(9) -0.0068(9)
C28 0.0272(12) 0.0248(12) 0.0251(12) -0.0002(9) -0.0069(10) -0.0073(10)
C29 0.0376(15) 0.0260(13) 0.0395(15) 0.0029(11) -0.0115(12) -0.0127(11)
C30 0.0414(16) 0.0360(15) 0.0375(15) 0.0152(12) -0.0126(13) -0.0197(12)
C31 0.0455(17) 0.0435(16) 0.0239(13) 0.0096(12) -0.0068(12) -0.0163(13)
C32 0.0362(14) 0.0322(13) 0.0207(11) 0.0009(10) -0.0077(10) -0.0128(11)
C33 0.0171(10) 0.0191(10) 0.0167(10) -0.0036(8) -0.0032(8) -0.0045(8)
C34 0.0189(10) 0.0196(10) 0.0180(10) -0.0007(8) -0.0064(8) -0.0072(8)
C35 0.0221(11) 0.0259(11) 0.0178(10) -0.0010(9) -0.0038(9) -0.0076(9)
C36 0.0192(11) 0.0389(14) 0.0274(12) 0.0017(11) -0.0039(9) -0.0127(10)
C37 0.0271(13) 0.0440(15) 0.0311(13) 0.0019(11) -0.0137(11) -0.0196(11)
C38 0.0300(13) 0.0379(14) 0.0206(11) -0.0032(10) -0.0084(10) -0.0163(11)
C39 0.0205(11) 0.0306(12) 0.0180(10) -0.0019(9) -0.0044(9) -0.0096(9)
N40 0.0166(9) 0.0228(9) 0.0208(9) 0.0022(7) -0.0071(7) -0.0068(7)
C41 0.0206(10) 0.0216(10) 0.0211(11) 0.0030(8) -0.0085(9) -0.0095(9)
C42 0.0212(12) 0.0453(16) 0.0353(15) 0.0172(12) 0.0018(11) -0.0021(11)
C43 0.0230(13) 0.055(2) 0.0504(19) 0.0223(15) -0.0056(13) -0.0004(13)
C44 0.0300(13) 0.0396(15) 0.0378(15) 0.0185(12) -0.0161(12) -0.0123(12)
C45 0.0392(15) 0.0345(14) 0.0211(12) 0.0042(10) -0.0068(11) -0.0127(12)
C46 0.0277(12) 0.0273(12) 0.0217(11) -0.0014(9) -0.0039(9) -0.0062(10)
N47 0.0189(9) 0.0191(9) 0.0237(10) 0.0016(7) -0.0065(7) -0.0079(7)
C48 0.0297(12) 0.0212(11) 0.0248(11) 0.0025(9) -0.0137(10) -0.0136(9)
C49 0.0361(14) 0.0384(14) 0.0249(12) 0.0006(11) -0.0079(11) -0.0173(12)
C50 0.063(2) 0.058(2) 0.0269(14) 0.0093(13) -0.0142(14) -0.0373(17)
C51 0.071(2) 0.0434(17) 0.0448(18) 0.0206(14) -0.0384(17) -0.0326(17)
C52 0.0504(18) 0.0291(14) 0.0563(19) 0.0095(13) -0.0340(16) -0.0124(13)
C53 0.0350(14) 0.0243(12) 0.0382(14) 0.0029(10) -0.0178(12) -0.0095(10)
C54 0.0171(10) 0.0180(10) 0.0212(11) -0.0028(8) -0.0029(8) -0.0047(8)
C55 0.0209(11) 0.0229(11) 0.0204(11) 0.0045(8) -0.0082(9) -0.0101(9)
C56 0.0234(12) 0.0344(13) 0.0230(12) 0.0038(10) -0.0081(9) -0.0085(10)
C57 0.0241(12) 0.0569(18) 0.0270(13) 0.0096(12) -0.0082(10) -0.0204(12)
C58 0.0418(16) 0.0505(17) 0.0297(14) 0.0118(12) -0.0168(12) -0.0332(14)
C59 0.0493(17) 0.0314(13) 0.0306(13) 0.0052(11) -0.0176(12) -0.0250(12)
C60 0.0288(12) 0.0228(11) 0.0223(11) 0.0020(9) -0.0081(9) -0.0101(9)
N61 0.0178(9) 0.0178(9) 0.0299(10) 0.0020(8) -0.0060(8) -0.0049(7)
C62 0.0168(11) 0.0267(12) 0.0317(13) 0.0104(10) -0.0031(9) -0.0055(9)
C63 0.0270(13) 0.0386(14) 0.0238(12) 0.0079(11) -0.0060(10) -0.0102(11)
C64 0.0306(14) 0.063(2) 0.0255(13) 0.0104(13) -0.0066(11) -0.0141(14)
C65 0.0268(14) 0.067(2) 0.0372(16) 0.0261(15) -0.0106(12) -0.0115(14)
C66 0.0221(13) 0.0443(17) 0.062(2) 0.0350(16) -0.0034(13) -0.0019(12)
C67 0.0202(12) 0.0290(13) 0.0555(18) 0.0166(12) -0.0063(12) -0.0059(10)
N68 0.0275(10) 0.0170(9) 0.0189(9) -0.0005(7) -0.0026(8) -0.0041(8)
C69 0.0263(12) 0.0189(11) 0.0205(11) -0.0015(9) -0.0008(9) 0.0026(9)
C70 0.0267(12) 0.0268(12) 0.0254(12) 0.0018(10) -0.0048(10) 0.0012(10)
C71 0.0307(14) 0.0383(15) 0.0292(13) -0.0050(11) -0.0098(11) 0.0047(11)
C72 0.0390(16) 0.0446(17) 0.0213(13) 0.0049(12) -0.0024(11) 0.0082(13)
C73 0.0374(15) 0.0345(14) 0.0261(13) 0.0073(11) 0.0019(11) -0.0008(12)
C74 0.0336(14) 0.0255(12) 0.0272(13) 0.0019(10) -0.0014(11) -0.0035(10)
C75 0.0223(11) 0.0164(10) 0.0191(10) -0.0024(8) -0.0040(9) -0.0030(8)
C76 0.0334(13) 0.0160(10) 0.0215(11) -0.0034(8) -0.0125(10) -0.0005(9)
C77 0.0433(16) 0.0271(13) 0.0235(12) -0.0047(10) -0.0076(11) 0.0040(11)
C78 0.059(2) 0.0386(16) 0.0321(15) -0.0185(13) -0.0150(14) 0.0159(15)
C79 0.074(2) 0.0302(15) 0.056(2) -0.0251(14) -0.0376(19) 0.0103(15)
C80 0.061(2) 0.0250(13) 0.066(2) -0.0089(14) -0.0398(18) -0.0068(13)
C81 0.0359(14) 0.0213(11) 0.0356(14) -0.0045(10) -0.0191(11) -0.0042(10)
N82 0.0239(9) 0.0151(8) 0.0195(9) -0.0023(7) -0.0053(7) -0.0034(7)
C83 0.0290(12) 0.0138(9) 0.0200(10) -0.0020(8) -0.0081(9) -0.0061(8)
C84 0.0264(12) 0.0228(11) 0.0228(11) -0.0020(9) -0.0059(9) -0.0052(9)
C85 0.0304(13) 0.0271(12) 0.0293(13) -0.0026(10) -0.0124(10) -0.0004(10)
C86 0.0431(15) 0.0217(12) 0.0296(13) 0.0035(10) -0.0149(11) -0.0042(11)
C87 0.0368(14) 0.0265(12) 0.0274(13) 0.0045(10) -0.0061(11) -0.0101(11)
C88 0.0271(12) 0.0212(11) 0.0259(12) -0.0002(9) -0.0047(10) -0.0055(9)
Cl01 0.093(2) 0.159(4) 0.168(4) -0.072(3) 0.021(2) -0.090(3)
C102 0.063(4) 0.084(6) 0.077(6) -0.029(4) -0.002(4) -0.007(4)
C103 0.161(9) 0.131(8) 0.160(9) -0.033(7) -0.114(8) -0.054(7)
C104 0.127(7) 0.071(5) 0.170(9) 0.002(6) -0.046(7) -0.028(5)
C105 0.111(8) 0.127(8) 0.194(11) -0.070(8) 0.028(8) -0.058(7)
C106 0.047(5) 0.061(5) 0.374(17) -0.030(8) 0.034(8) -0.024(4)
C107 0.216(15) 0.205(14) 0.127(11) 0.031(9) -0.053(9) -0.188(13)
C108 0.072(7) 0.178(15) 0.099(10) -0.040(10) 0.010(7) -0.024(10)
C109 0.172(15) 0.090(10) 0.202(15) -0.004(11) -0.129(13) 0.002(10)
C110 0.114(10) 0.078(9) 0.101(11) -0.033(7) 0.004(9) 0.007(7)
C111 0.215(15) 0.063(7) 0.167(12) -0.015(8) -0.148(12) 0.001(9)
C112 0.25(3) 0.09(2) 0.14(2) -0.02(2) -0.05(2) 0.10(2)
C113 0.102(12) 0.126(14) 0.132(15) -0.118(12) 0.090(11) -0.096(12)
C114 0.211(18) 0.146(16) 0.133(15) -0.043(14) -0.085(14) 0.007(14)
C115 0.33(2) 0.244(18) 0.094(10) -0.050(11) 0.008(12) 0.041(16)
C116 0.183(8) 0.327(15) 0.054(4) -0.091(7) -0.076(5) 0.170(10)

loop_
_geom_bond_atom_site_label_1
_geom_bond_atom_site_label_2
_geom_bond_distance
_geom_bond_site_symmetry_2
_geom_bond_publ_flag
Cu1 N5 1.8708(19) . ?
Cu1 N82 1.8785(18) . ?
Cu1 Cu2 2.6057(6) . ?
Cu1 Cu4 2.6419(7) . ?
Cu2 N26 1.8900(19) . ?
Cu2 N19 1.8917(19) . ?
Cu2 Cu3 2.6330(7) . ?
Cu2 Cu4 2.8942(8) . ?
Cu3 N40 1.8722(19) . ?
Cu3 N47 1.8790(19) . ?
Cu3 Cu4 2.5674(6) . ?
Cu4 N68 1.886(2) . ?
Cu4 N61 1.897(2) . ?
N5 C12 1.334(3) . ?
N5 C6 1.434(3) . ?
C6 C11 1.385(4) . ?
C6 C7 1.392(3) . ?
C7 C8 1.379(4) . ?
C8 C9 1.383(4) . ?
C9 C10 1.378(5) . ?
C10 C11 1.390(4) . ?
C12 N19 1.333(3) . ?
C12 C13 1.494(3) . ?
C13 C14 1.391(3) . ?
C13 C18 1.398(3) . ?
C14 C15 1.389(3) . ?
C15 C16 1.386(3) . ?
C16 C17 1.401(3) . ?
C17 C18 1.383(3) . ?
N19 C20 1.417(3) . ?
C20 C25 1.394(3) . ?
C20 C21 1.398(3) . ?
C21 C22 1.389(3) . ?
C22 C23 1.387(4) . ?
C23 C24 1.381(5) . ?
C24 C25 1.391(4) . ?
N26 C33 1.328(3) . ?
N26 C27 1.423(3) . ?
C27 C32 1.392(3) . ?
C27 C28 1.393(3) . ?
C28 C29 1.385(3) . ?
C29 C30 1.385(4) . ?
C30 C31 1.374(4) . ?
C31 C32 1.392(4) . ?
C33 N40 1.328(3) . ?
C33 C34 1.499(3) . ?
C34 C35 1.388(3) . ?
C34 C39 1.395(3) . ?
C35 C36 1.390(3) . ?
C36 C37 1.381(4) . ?
C37 C38 1.388(4) . ?
C38 C39 1.395(3) . ?
N40 C41 1.431(3) . ?
C41 C42 1.389(3) . ?
C41 C46 1.390(3) . ?
C42 C43 1.391(4) . ?
C43 C44 1.381(4) . ?
C44 C45 1.382(4) . ?
C45 C46 1.384(3) . ?
N47 C54 1.325(3) . ?
N47 C48 1.429(3) . ?
C48 C49 1.387(4) . ?
C48 C53 1.394(4) . ?
C49 C50 1.391(4) . ?
C50 C51 1.375(5) . ?
C51 C52 1.367(5) . ?
C52 C53 1.389(4) . ?
C54 N61 1.342(3) . ?
C54 C55 1.496(3) . ?
C55 C60 1.389(3) . ?
C55 C56 1.392(3) . ?
C56 C57 1.383(4) . ?
C57 C58 1.384(4) . ?
C58 C59 1.388(4) . ?
C59 C60 1.393(3) . ?
N61 C62 1.428(3) . ?
C62 C63 1.394(4) . ?
C62 C67 1.401(3) . ?
C63 C64 1.387(4) . ?
C64 C65 1.368(5) . ?
C65 C66 1.376(5) . ?
C66 C67 1.401(4) . ?
N68 C75 1.334(3) . ?
N68 C69 1.422(3) . ?
C69 C70 1.396(4) . ?
C69 C74 1.401(3) . ?
C70 C71 1.385(4) . ?
C71 C72 1.385(4) . ?
C72 C73 1.379(5) . ?
C73 C74 1.384(4) . ?
C75 N82 1.328(3) . ?
C75 C76 1.489(3) . ?
C76 C77 1.396(4) . ?
C76 C81 1.403(4) . ?
C77 C78 1.388(4) . ?
C78 C79 1.379(5) . ?
C79 C80 1.382(5) . ?
C80 C81 1.393(4) . ?
N82 C83 1.426(3) . ?
C83 C88 1.383(3) . ?
C83 C84 1.397(3) . ?
C84 C85 1.391(3) . ?
C85 C86 1.378(4) . ?
C86 C87 1.381(4) . ?
C87 C88 1.390(3) . ?
C7 H7A 0.9500 . ?
C8 H8A 0.9500 . ?
C9 H9A 0.9500 . ?
C10 H10A 0.9500 . ?
C11 H11A 0.9500 . ?
C14 H14A 0.9500 . ?
C15 H15A 0.9500 . ?
C16 H16A 0.9500 . ?
C17 H17A 0.9500 . ?
C18 H18A 0.9500 . ?
C21 H21A 0.9500 . ?
C22 H22A 0.9500 . ?
C23 H23A 0.9500 . ?
C24 H24A 0.9500 . ?
C25 H25A 0.9500 . ?
C28 H28A 0.9500 . ?
C29 H29A 0.9500 . ?
C30 H30A 0.9500 . ?
C31 H31A 0.9500 . ?
C32 H32A 0.9500 . ?
C35 H35A 0.9500 . ?
C36 H36A 0.9500 . ?
C37 H37A 0.9500 . ?
C38 H38A 0.9500 . ?
C39 H39A 0.9500 . ?
C42 H42A 0.9500 . ?
C43 H43A 0.9500 . ?
C44 H44A 0.9500 . ?
C45 H45A 0.9500 . ?
C46 H46A 0.9500 . ?
C49 H49A 0.9500 . ?
C50 H50A 0.9500 . ?
C51 H51A 0.9500 . ?
C52 H52A 0.9500 . ?
C53 H53A 0.9500 . ?
C56 H56A 0.9500 . ?
C57 H57A 0.9500 . ?
C58 H58A 0.9500 . ?
C59 H59A 0.9500 . ?
C60 H60A 0.9500 . ?
C63 H63A 0.9500 . ?
C64 H64A 0.9500 . ?
C65 H65A 0.9500 . ?
C66 H66A 0.9500 . ?
C67 H67A 0.9500 . ?
C70 H70A 0.9500 . ?
C71 H71A 0.9500 . ?
C72 H72A 0.9500 . ?
C73 H73A 0.9500 . ?
C74 H74A 0.9500 . ?
C77 H77A 0.9500 . ?
C78 H78A 0.9500 . ?
C79 H79A 0.9500 . ?
C80 H80A 0.9500 . ?
C81 H81A 0.9500 . ?
C84 H84A 0.9500 . ?
C85 H85A 0.9500 . ?
C86 H86A 0.9500 . ?
C87 H87A 0.9500 . ?
C88 H88A 0.9500 . ?
